data_1565130
loop_
_publ_author_name
'He, Weiying'
'Beattie, D. Dawson'
'Zhou, Hao'
'Bowes, Eric G.'
'Schafer, Laurel L.'
'Love, Jennifer'
'Kennepohl, Pierre'

_publ_section_title
;
 Direct metal-carbon bonding in symmetric bis(C-H) agostic Nickel(I)
 complexes
;
_journal_name_full 'Chemical Science'
_journal_paper_doi 10.1039/D1SC03578A
_journal_year 2021
_chemical_formula_moiety 'C17 H17 N O2'
_chemical_formula_sum 'C17 H17 N O2'
_chemical_formula_weight 267.31
_space_group_crystal_system monoclinic
_space_group_IT_number 14
_space_group_name_Hall '-P 2ybc'
_space_group_name_H-M_alt 'P 1 21/c 1'
_atom_sites_solution_hydrogens geom
_atom_sites_solution_primary intrinsic
_audit_block_doi 10.5517/ccdc.csd.cc23456n
_audit_creation_method SHELXL-2017/1
_audit_update_record
;
2019-08-03 deposited with the CCDC.	2021-10-29 downloaded from the CCDC.
;
_cell_angle_alpha 90
_cell_angle_beta 101.984(2)
_cell_angle_gamma 90
_cell_formula_units_Z 4
_cell_length_a 16.2558(13)
_cell_length_b 7.4638(6)
_cell_length_c 11.6496(10)
_cell_measurement_reflns_used 2019
_cell_measurement_temperature 100(2)
_cell_measurement_theta_max 22.32
_cell_measurement_theta_min 3.01
_cell_volume 1382.6(2)
_computing_cell_refinement 'SAINT V8.37A (Bruker, 2005)'
_computing_data_collection 'APEX3 V2016.5-0 (Bruker, 2016)'
_computing_data_reduction
; 
SAINT V8.37A, XPREP v2014/2, SADABS V2016/2 (Bruker, 2016) 
;
_computing_molecular_graphics 'SHELXLE v932 (Hubschle, 2011)'
_computing_publication_material 'XCIF V2014-2 (Bruker, 2014)'
_computing_structure_refinement 'SHELX-2018-3 (Sheldrick, 2015)'
_computing_structure_solution 'SHELX-2014-5 (Sheldrick, 2015)'
_diffrn_ambient_temperature 100(2)
_diffrn_measured_fraction_theta_full 1.000
_diffrn_measured_fraction_theta_max 1.000
_diffrn_measurement_device 'Bruker APEX DUO/ApexII CCD'
_diffrn_measurement_method 'profile data from \f and \w scans'
_diffrn_radiation_monochromator 'multilayer mirrors'
_diffrn_radiation_source 'fine-focus sealed tube'
_diffrn_radiation_type MoK\a
_diffrn_radiation_wavelength 0.71073
_diffrn_reflns_av_R_equivalents 0.0790
_diffrn_reflns_av_unetI/netI 0.0504
_diffrn_reflns_Laue_measured_fraction_full 1.000
_diffrn_reflns_Laue_measured_fraction_max 1.000
_diffrn_reflns_limit_h_max 18
_diffrn_reflns_limit_h_min -19
_diffrn_reflns_limit_k_max 8
_diffrn_reflns_limit_k_min -8
_diffrn_reflns_limit_l_max 14
_diffrn_reflns_limit_l_min -14
_diffrn_reflns_number 18777
_diffrn_reflns_point_group_measured_fraction_full 1.000
_diffrn_reflns_point_group_measured_fraction_max 1.000
_diffrn_reflns_theta_full 25.242
_diffrn_reflns_theta_max 25.340
_diffrn_reflns_theta_min 2.562
_exptl_absorpt_coefficient_mu 0.084
_exptl_absorpt_correction_T_max 0.99583
_exptl_absorpt_correction_T_min 0.99273
_exptl_absorpt_correction_type multi-scan
_exptl_absorpt_process_details 'SADABS V2016/2 (Bruker, 2016)'
_exptl_crystal_colour colourless
_exptl_crystal_density_diffrn 1.284
_exptl_crystal_density_method 'not measured'
_exptl_crystal_description plate
_exptl_crystal_F_000 568
_exptl_crystal_size_max 0.154
_exptl_crystal_size_mid 0.134
_exptl_crystal_size_min 0.068
_refine_diff_density_max 0.149
_refine_diff_density_min -0.229
_refine_diff_density_rms 0.044
_refine_ls_extinction_method none
_refine_ls_goodness_of_fit_ref 1.023
_refine_ls_hydrogen_treatment constr
_refine_ls_matrix_type full
_refine_ls_number_parameters 181
_refine_ls_number_reflns 2527
_refine_ls_number_restraints 0
_refine_ls_restrained_S_all 1.023
_refine_ls_R_factor_all 0.0794
_refine_ls_R_factor_gt 0.0438
_refine_ls_shift/su_max 0.000
_refine_ls_shift/su_mean 0.000
_refine_ls_structure_factor_coef Fsqd
_refine_ls_weighting_details 'w=1/[\s^2^(Fo^2^)+(0.0410P)^2^+0.2390P] where P=(Fo^2^+2Fc^2^)/3'
_refine_ls_weighting_scheme calc
_refine_ls_wR_factor_gt 0.0835
_refine_ls_wR_factor_ref 0.0952
_reflns_Friedel_coverage 0.000
_reflns_number_gt 1742
_reflns_number_total 2527
_reflns_threshold_expression 'I > 2\s(I)'
_cod_data_source_file d1sc03578a2.cif
_cod_data_source_block 14_a
_cod_original_sg_symbol_H-M 'P 21/c'
_cod_database_code 1565130
_shelx_shelxl_version_number 2017/1
_shelx_space_group_comment
;
The symmetry employed for this shelxl refinement is uniquely defined
by the following loop, which should always be used as a source of
symmetry information in preference to the above space-group names.
They are only intended as comments.
;
_shelx_estimated_absorpt_t_min 0.987
_shelx_estimated_absorpt_t_max 0.994

loop_
_space_group_symop_operation_xyz
'x, y, z'
'-x, y+1/2, -z+1/2'
'-x, -y, -z'
'x, -y-1/2, z-1/2'

loop_
_atom_site_label
_atom_site_type_symbol
_atom_site_fract_x
_atom_site_fract_y
_atom_site_fract_z
_atom_site_U_iso_or_equiv
_atom_site_adp_type
_atom_site_occupancy
_atom_site_site_symmetry_order
_atom_site_calc_flag
_atom_site_refinement_flags_posn
_atom_site_refinement_flags_adp
_atom_site_refinement_flags_occupancy
_atom_site_disorder_assembly
_atom_site_disorder_group
O1 O 0.11012(7) 0.68032(15) 0.70004(10) 0.0197(3) Uani 1 1 d . . . . .
O2 O 0.00538(7) 0.75961(16) 0.47933(10) 0.0219(3) Uani 1 1 d . . . . .
N1 N 0.22759(9) 0.71986(19) 0.62190(13) 0.0193(4) Uani 1 1 d . . . . .
C1 C 0.14086(10) 0.6635(2) 0.59377(15) 0.0189(4) Uani 1 1 d . . . . .
H1 H 0.135725 0.537359 0.564203 0.023 Uiso 1 1 calc R U . . .
C2 C 0.02129(11) 0.6438(2) 0.67679(16) 0.0211(4) Uani 1 1 d . . . . .
H2A H 0.000109 0.656284 0.750165 0.025 Uiso 1 1 calc R U . . .
H2B H 0.010942 0.519173 0.648427 0.025 Uiso 1 1 calc R U . . .
C3 C -0.02499(11) 0.7715(2) 0.58597(16) 0.0219(4) Uani 1 1 d . . . . .
H3A H -0.085808 0.743234 0.569830 0.026 Uiso 1 1 calc R U . . .
H3B H -0.017572 0.895436 0.616620 0.026 Uiso 1 1 calc R U . . .
C4 C 0.09380(10) 0.7920(2) 0.50258(16) 0.0210(4) Uani 1 1 d . . . . .
H4A H 0.104981 0.916584 0.530776 0.025 Uiso 1 1 calc R U . . .
H4B H 0.114611 0.778876 0.428968 0.025 Uiso 1 1 calc R U . . .
C5 C 0.28182(11) 0.6431(2) 0.57239(15) 0.0167(4) Uani 1 1 d . . . . .
C6 C 0.26429(10) 0.4837(2) 0.49221(15) 0.0166(4) Uani 1 1 d . . . . .
C7 C 0.22902(11) 0.5019(2) 0.37322(16) 0.0201(4) Uani 1 1 d . . . . .
H7 H 0.215605 0.617524 0.340658 0.024 Uiso 1 1 calc R U . . .
C8 C 0.21341(11) 0.3511(3) 0.30200(16) 0.0243(5) Uani 1 1 d . . . . .
H8 H 0.189828 0.364243 0.220719 0.029 Uiso 1 1 calc R U . . .
C9 C 0.23201(11) 0.1821(2) 0.34881(17) 0.0255(5) Uani 1 1 d . . . . .
H9 H 0.220299 0.079310 0.300073 0.031 Uiso 1 1 calc R U . . .
C10 C 0.26771(11) 0.1630(2) 0.46675(17) 0.0243(5) Uani 1 1 d . . . . .
H10 H 0.280867 0.046864 0.498767 0.029 Uiso 1 1 calc R U . . .
C11 C 0.28440(11) 0.3127(2) 0.53850(16) 0.0193(4) Uani 1 1 d . . . . .
H11 H 0.309539 0.298943 0.619226 0.023 Uiso 1 1 calc R U . . .
C12 C 0.36891(11) 0.7171(2) 0.59686(15) 0.0166(4) Uani 1 1 d . . . . .
C13 C 0.42454(11) 0.6798(2) 0.52398(16) 0.0190(4) Uani 1 1 d . . . . .
H13 H 0.408036 0.600470 0.459554 0.023 Uiso 1 1 calc R U . . .
C14 C 0.50378(11) 0.7571(2) 0.54428(16) 0.0231(4) Uani 1 1 d . . . . .
H14 H 0.540920 0.731550 0.493315 0.028 Uiso 1 1 calc R U . . .
C15 C 0.52899(12) 0.8716(2) 0.63864(17) 0.0230(4) Uani 1 1 d . . . . .
H15 H 0.583421 0.924000 0.652864 0.028 Uiso 1 1 calc R U . . .
C16 C 0.47428(12) 0.9091(3) 0.71206(17) 0.0256(5) Uani 1 1 d . . . . .
H16 H 0.491596 0.986800 0.777172 0.031 Uiso 1 1 calc R U . . .
C17 C 0.39483(11) 0.8347(2) 0.69161(16) 0.0229(4) Uani 1 1 d . . . . .
H17 H 0.357534 0.863064 0.741846 0.027 Uiso 1 1 calc R U . . .

loop_
_atom_site_aniso_label
_atom_site_aniso_U_11
_atom_site_aniso_U_22
_atom_site_aniso_U_33
_atom_site_aniso_U_23
_atom_site_aniso_U_13
_atom_site_aniso_U_12
O1 0.0187(7) 0.0255(7) 0.0151(7) -0.0014(5) 0.0041(5) 0.0016(5)
O2 0.0190(7) 0.0298(7) 0.0163(7) 0.0001(6) 0.0024(5) 0.0013(6)
N1 0.0190(8) 0.0211(8) 0.0169(8) -0.0006(7) 0.0015(7) 0.0016(7)
C1 0.0197(10) 0.0211(10) 0.0164(10) -0.0030(8) 0.0050(8) 0.0001(8)
C2 0.0179(10) 0.0263(10) 0.0199(10) 0.0004(8) 0.0061(8) -0.0009(8)
C3 0.0205(10) 0.0251(10) 0.0211(11) -0.0025(8) 0.0063(8) 0.0024(8)
C4 0.0168(10) 0.0273(11) 0.0184(10) 0.0002(8) 0.0025(8) -0.0007(8)
C5 0.0210(10) 0.0173(9) 0.0109(9) 0.0028(7) 0.0017(8) 0.0023(8)
C6 0.0154(10) 0.0191(10) 0.0166(10) 0.0002(7) 0.0062(8) -0.0001(7)
C7 0.0198(10) 0.0217(10) 0.0197(11) 0.0018(8) 0.0062(8) 0.0023(8)
C8 0.0225(11) 0.0347(12) 0.0159(10) -0.0054(9) 0.0045(8) -0.0003(9)
C9 0.0221(10) 0.0256(11) 0.0306(12) -0.0133(9) 0.0100(9) -0.0043(9)
C10 0.0230(11) 0.0177(10) 0.0340(12) 0.0012(9) 0.0102(9) -0.0006(8)
C11 0.0179(10) 0.0215(10) 0.0190(10) 0.0025(8) 0.0049(8) 0.0016(8)
C12 0.0184(9) 0.0146(9) 0.0158(10) 0.0032(7) 0.0009(8) 0.0036(7)
C13 0.0223(10) 0.0165(9) 0.0176(10) -0.0011(8) 0.0027(8) 0.0008(8)
C14 0.0233(11) 0.0232(10) 0.0249(11) 0.0043(9) 0.0096(9) 0.0017(8)
C15 0.0194(10) 0.0203(10) 0.0279(11) 0.0025(8) 0.0013(9) -0.0021(8)
C16 0.0255(11) 0.0266(11) 0.0228(11) -0.0082(9) 0.0007(9) -0.0009(9)
C17 0.0214(10) 0.0271(11) 0.0203(10) -0.0035(9) 0.0049(8) 0.0012(8)

loop_
_atom_type_symbol
_atom_type_description
_atom_type_scat_dispersion_real
_atom_type_scat_dispersion_imag
_atom_type_scat_source
C C 0.0033 0.0016 'International Tables Vol C Tables 4.2.6.8 and 6.1.1.4'
H H 0.0000 0.0000 'International Tables Vol C Tables 4.2.6.8 and 6.1.1.4'
N N 0.0061 0.0033 'International Tables Vol C Tables 4.2.6.8 and 6.1.1.4'
O O 0.0106 0.0060 'International Tables Vol C Tables 4.2.6.8 and 6.1.1.4'

loop_
_exptl_crystal_face_index_h
_exptl_crystal_face_index_k
_exptl_crystal_face_index_l
_exptl_crystal_face_perp_dist
0.00 1.00 1.00 0.0230
0.00 1.00 -1.00 0.0430
0.00 1.00 0.00 0.0300
1.00 -1.00 -1.00 0.0630
1.00 1.00 -1.00 0.0500
-2.00 -2.00 -1.00 0.0310
2.00 0.00 1.00 0.0200
-2.00 0.00 -1.00 0.0620
-2.00 2.00 1.00 0.0310
-2.00 0.00 1.00 0.0270
1.00 0.00 -1.00 0.0760
-1.00 0.00 2.00 0.0100

loop_
_geom_angle_atom_site_label_1
_geom_angle_atom_site_label_2
_geom_angle_atom_site_label_3
_geom_angle
_geom_angle_site_symmetry_1
_geom_angle_site_symmetry_3
_geom_angle_publ_flag
C1 O1 C2 109.70(13) . . ?
C4 O2 C3 109.87(13) . . ?
C5 N1 C1 119.83(15) . . ?
O1 C1 N1 106.13(13) . . ?
O1 C1 C4 109.51(14) . . ?
N1 C1 C4 107.58(14) . . ?
O1 C1 H1 111.1 . . ?
N1 C1 H1 111.1 . . ?
C4 C1 H1 111.1 . . ?
O1 C2 C3 110.39(14) . . ?
O1 C2 H2A 109.6 . . ?
C3 C2 H2A 109.6 . . ?
O1 C2 H2B 109.6 . . ?
C3 C2 H2B 109.6 . . ?
H2A C2 H2B 108.1 . . ?
O2 C3 C2 111.04(14) . . ?
O2 C3 H3A 109.4 . . ?
C2 C3 H3A 109.4 . . ?
O2 C3 H3B 109.4 . . ?
C2 C3 H3B 109.4 . . ?
H3A C3 H3B 108.0 . . ?
O2 C4 C1 111.57(14) . . ?
O2 C4 H4A 109.3 . . ?
C1 C4 H4A 109.3 . . ?
O2 C4 H4B 109.3 . . ?
C1 C4 H4B 109.3 . . ?
H4A C4 H4B 108.0 . . ?
N1 C5 C12 117.49(15) . . ?
N1 C5 C6 124.97(16) . . ?
C12 C5 C6 117.54(15) . . ?
C7 C6 C11 119.22(16) . . ?
C7 C6 C5 121.83(15) . . ?
C11 C6 C5 118.95(15) . . ?
C8 C7 C6 120.12(17) . . ?
C8 C7 H7 119.9 . . ?
C6 C7 H7 119.9 . . ?
C9 C8 C7 120.35(17) . . ?
C9 C8 H8 119.8 . . ?
C7 C8 H8 119.8 . . ?
C8 C9 C10 119.89(17) . . ?
C8 C9 H9 120.1 . . ?
C10 C9 H9 120.1 . . ?
C9 C10 C11 120.26(17) . . ?
C9 C10 H10 119.9 . . ?
C11 C10 H10 119.9 . . ?
C10 C11 C6 120.14(17) . . ?
C10 C11 H11 119.9 . . ?
C6 C11 H11 119.9 . . ?
C13 C12 C17 118.54(16) . . ?
C13 C12 C5 121.38(15) . . ?
C17 C12 C5 120.00(16) . . ?
C14 C13 C12 120.75(17) . . ?
C14 C13 H13 119.6 . . ?
C12 C13 H13 119.6 . . ?
C15 C14 C13 120.23(18) . . ?
C15 C14 H14 119.9 . . ?
C13 C14 H14 119.9 . . ?
C16 C15 C14 119.52(17) . . ?
C16 C15 H15 120.2 . . ?
C14 C15 H15 120.2 . . ?
C17 C16 C15 120.67(18) . . ?
C17 C16 H16 119.7 . . ?
C15 C16 H16 119.7 . . ?
C16 C17 C12 120.28(17) . . ?
C16 C17 H17 119.9 . . ?
C12 C17 H17 119.9 . . ?

loop_
_geom_bond_atom_site_label_1
_geom_bond_atom_site_label_2
_geom_bond_distance
_geom_bond_site_symmetry_2
_geom_bond_publ_flag
O1 C1 1.434(2) . ?
O1 C2 1.439(2) . ?
O2 C4 1.427(2) . ?
O2 C3 1.432(2) . ?
N1 C5 1.284(2) . ?
N1 C1 1.442(2) . ?
C1 C4 1.516(2) . ?
C1 H1 1.0000 . ?
C2 C3 1.504(2) . ?
C2 H2A 0.9900 . ?
C2 H2B 0.9900 . ?
C3 H3A 0.9900 . ?
C3 H3B 0.9900 . ?
C4 H4A 0.9900 . ?
C4 H4B 0.9900 . ?
C5 C12 1.491(2) . ?
C5 C6 1.503(2) . ?
C6 C7 1.392(2) . ?
C6 C11 1.397(2) . ?
C7 C8 1.390(2) . ?
C7 H7 0.9500 . ?
C8 C9 1.382(3) . ?
C8 H8 0.9500 . ?
C9 C10 1.383(3) . ?
C9 H9 0.9500 . ?
C10 C11 1.388(2) . ?
C10 H10 0.9500 . ?
C11 H11 0.9500 . ?
C12 C13 1.391(2) . ?
C12 C17 1.404(2) . ?
C13 C14 1.386(2) . ?
C13 H13 0.9500 . ?
C14 C15 1.385(3) . ?
C14 H14 0.9500 . ?
C15 C16 1.384(3) . ?
C15 H15 0.9500 . ?
C16 C17 1.380(2) . ?
C16 H16 0.9500 . ?
C17 H17 0.9500 . ?

loop_
_geom_torsion_atom_site_label_1
_geom_torsion_atom_site_label_2
_geom_torsion_atom_site_label_3
_geom_torsion_atom_site_label_4
_geom_torsion
_geom_torsion_site_symmetry_1
_geom_torsion_site_symmetry_2
_geom_torsion_site_symmetry_3
_geom_torsion_site_symmetry_4
_geom_torsion_publ_flag
C2 O1 C1 N1 174.21(12) . . . . ?
C2 O1 C1 C4 58.35(17) . . . . ?
C5 N1 C1 O1 145.11(15) . . . . ?
C5 N1 C1 C4 -97.73(18) . . . . ?
C1 O1 C2 C3 -58.87(18) . . . . ?
C4 O2 C3 C2 -56.45(18) . . . . ?
O1 C2 C3 O2 58.02(19) . . . . ?
C3 O2 C4 C1 56.77(18) . . . . ?
O1 C1 C4 O2 -58.19(18) . . . . ?
N1 C1 C4 O2 -173.12(14) . . . . ?
C1 N1 C5 C12 174.83(14) . . . . ?
C1 N1 C5 C6 -5.5(3) . . . . ?
N1 C5 C6 C7 83.6(2) . . . . ?
C12 C5 C6 C7 -96.8(2) . . . . ?
N1 C5 C6 C11 -96.8(2) . . . . ?
C12 C5 C6 C11 82.9(2) . . . . ?
C11 C6 C7 C8 0.6(3) . . . . ?
C5 C6 C7 C8 -179.72(16) . . . . ?
C6 C7 C8 C9 0.6(3) . . . . ?
C7 C8 C9 C10 -1.1(3) . . . . ?
C8 C9 C10 C11 0.5(3) . . . . ?
C9 C10 C11 C6 0.8(3) . . . . ?
C7 C6 C11 C10 -1.3(3) . . . . ?
C5 C6 C11 C10 179.04(16) . . . . ?
N1 C5 C12 C13 -161.19(16) . . . . ?
C6 C5 C12 C13 19.1(2) . . . . ?
N1 C5 C12 C17 15.5(2) . . . . ?
C6 C5 C12 C17 -164.24(15) . . . . ?
C17 C12 C13 C14 -0.1(2) . . . . ?
C5 C12 C13 C14 176.59(15) . . . . ?
C12 C13 C14 C15 0.7(3) . . . . ?
C13 C14 C15 C16 -0.4(3) . . . . ?
C14 C15 C16 C17 -0.5(3) . . . . ?
C15 C16 C17 C12 1.1(3) . . . . ?
C13 C12 C17 C16 -0.8(3) . . . . ?
C5 C12 C17 C16 -177.53(16) . . . . ?
